data_4118452
loop_
_publ_author_name
'Melanie C. Francisco'
'Christos D. Malliakas'
'Robin T. Macaluso'
'Joseph Prestigiacomo'
'Neel Haldolaarachchige'
'Philip W. Adams'
'David P. Young'
'Ying Jia'
'Helmut Claus'
'K.E. Gray'
'Mercouri G. Kanatzidis'

_publ_contact_author_address
;
   Department of Chemistry
     2145 Sheridan Road
   Northwestern University
   Evanston, IL 60208-3113
           USA
;
_publ_contact_author_email m-kanatzidis@northwestern.edu
_publ_contact_author_fax 847-491-5937
_publ_contact_author_name 'Mercouri G. Kanatzidis'
_publ_contact_author_phone 847-467-1541
_publ_section_title
;
 Structures and Phase Transitions of CePd3+xGa8-x: New Variants of the
 BaHg11 Structure Type
;
_journal_name_full 'Journal of the American Chemical Society'
_journal_page_first 12998
_journal_page_last 13009
_journal_paper_doi 10.1021/ja302812s
_journal_volume 134
_journal_year 2012
_chemical_formula_sum 'Ce Ga8.1 Pd2.9'
_chemical_formula_weight 1012.00
_chemical_name_systematic
; 
 ? 
;
_space_group_IT_number 221
_symmetry_cell_setting cubic
_symmetry_space_group_name_Hall '-P 4 2 3'
_symmetry_space_group_name_H-M 'P m -3 m'
_atom_sites_solution_primary direct
_atom_sites_solution_secondary difmap
_audit_creation_method SHELXL-97
_cell_angle_alpha 90.00
_cell_angle_beta 90.00
_cell_angle_gamma 90.00
_cell_formula_units_Z 3
_cell_length_a 8.4643(9)
_cell_length_b 8.4643(9)
_cell_length_c 8.4643(9)
_cell_measurement_reflns_used 9900
_cell_measurement_temperature 298(2)
_cell_measurement_theta_max 34.92
_cell_measurement_theta_min 3.41
_cell_volume 606.42(11)
_computing_cell_refinement 'STOE X-AREA'
_computing_data_collection 'STOE X-AREA'
_computing_data_reduction 'STOE X-RED'
_computing_structure_refinement 'SHELXL-97 (Sheldrick, 2008)'
_computing_structure_solution 'SHELXS-97 (Sheldrick, 2008)'
_diffrn_ambient_temperature 298(2)
_diffrn_detector_area_resol_mean 6.67
_diffrn_measured_fraction_theta_full 0.990
_diffrn_measured_fraction_theta_max 0.990
_diffrn_measurement_device_type 'STOE IPDS 2T'
_diffrn_measurement_method 'rotation method'
_diffrn_radiation_monochromator graphite
_diffrn_radiation_source 'fine-focus sealed tube'
_diffrn_radiation_type MoK\a
_diffrn_radiation_wavelength 0.71073
_diffrn_reflns_av_R_equivalents 0.0518
_diffrn_reflns_av_sigmaI/netI 0.0143
_diffrn_reflns_limit_h_max 13
_diffrn_reflns_limit_h_min -13
_diffrn_reflns_limit_k_max 13
_diffrn_reflns_limit_k_min -13
_diffrn_reflns_limit_l_max 13
_diffrn_reflns_limit_l_min -11
_diffrn_reflns_number 8546
_diffrn_reflns_theta_full 34.50
_diffrn_reflns_theta_max 34.50
_diffrn_reflns_theta_min 3.40
_exptl_absorpt_coefficient_mu 38.083
_exptl_absorpt_correction_T_max 0.3630
_exptl_absorpt_correction_T_min 0.1173
_exptl_absorpt_correction_type integration
_exptl_absorpt_process_details '(Coppens, 1970)'
_exptl_crystal_colour silver
_exptl_crystal_density_diffrn 8.355
_exptl_crystal_description cube
_exptl_crystal_F_000 1332
_exptl_crystal_size_max 0.080
_exptl_crystal_size_mid 0.062
_exptl_crystal_size_min 0.035
_refine_diff_density_max 2.215
_refine_diff_density_min -2.710
_refine_diff_density_rms 0.354
_refine_ls_extinction_coef 0.00205(19)
_refine_ls_extinction_expression Fc^*^=kFc[1+0.001xFc^2^\l^3^/sin(2\q)]^-1/4^
_refine_ls_extinction_method SHELXL
_refine_ls_goodness_of_fit_ref 1.402
_refine_ls_matrix_type full
_refine_ls_number_parameters 21
_refine_ls_number_reflns 310
_refine_ls_number_restraints 0
_refine_ls_restrained_S_all 1.402
_refine_ls_R_factor_all 0.0386
_refine_ls_R_factor_gt 0.0352
_refine_ls_shift/su_max 0.000
_refine_ls_shift/su_mean 0.000
_refine_ls_structure_factor_coef Fsqd
_refine_ls_weighting_details 'calc w=1/[\s^2^(Fo^2^)+(0.0000P)^2^+14.8999P] where P=(Fo^2^+2Fc^2^)/3'
_refine_ls_weighting_scheme calc
_refine_ls_wR_factor_gt 0.0584
_refine_ls_wR_factor_ref 0.0592
_reflns_number_gt 294
_reflns_number_total 310
_reflns_threshold_expression >2sigma(I)
_cod_data_source_file ja302812s_si_004_3.cif
_cod_data_source_block Pm-3m_CePd3Ga8
_cod_database_code 4118452

loop_
_symmetry_equiv_pos_as_xyz
'x, y, z'
'-x, -y, z'
'-x, y, -z'
'x, -y, -z'
'z, x, y'
'z, -x, -y'
'-z, -x, y'
'-z, x, -y'
'y, z, x'
'-y, z, -x'
'y, -z, -x'
'-y, -z, x'
'y, x, -z'
'-y, -x, -z'
'y, -x, z'
'-y, x, z'
'x, z, -y'
'-x, z, y'
'-x, -z, -y'
'x, -z, y'
'z, y, -x'
'z, -y, x'
'-z, y, x'
'-z, -y, -x'
'-x, -y, -z'
'x, y, -z'
'x, -y, z'
'-x, y, z'
'-z, -x, -y'
'-z, x, y'
'z, x, -y'
'z, -x, y'
'-y, -z, -x'
'y, -z, x'
'-y, z, x'
'y, z, -x'
'-y, -x, z'
'y, x, z'
'-y, x, -z'
'y, -x, -z'
'-x, -z, y'
'x, -z, -y'
'x, z, y'
'-x, z, -y'
'-z, -y, x'
'-z, y, -x'
'z, -y, -x'
'z, y, x'

loop_
_atom_site_label
_atom_site_type_symbol
_atom_site_fract_x
_atom_site_fract_y
_atom_site_fract_z
_atom_site_U_iso_or_equiv
_atom_site_adp_type
_atom_site_occupancy
_atom_site_symmetry_multiplicity
_atom_site_calc_flag
_atom_site_refinement_flags
Pd1 Pd 0.5000 0.15359(8) 0.15359(8) 0.0110(3) Uani 0.48(2) 4 d SP
Ga1 Ga 0.5000 0.15359(8) 0.15359(8) 0.0110(3) Uani 0.52(2) 4 d SP
Ga2 Ga 0.0000 0.23314(10) 0.23314(10) 0.0114(3) Uani 1 4 d S
Ga3 Ga 0.3333(6) 0.3333(6) 0.3333(6) 0.0103(6) Uani 0.77(2) 6 d SP
Pd2 Pd 0.3637(14) 0.3637(14) 0.3637(14) 0.015(2) Uani 0.23(2) 6 d SP
Ce Ce 0.0000 0.5000 0.5000 0.0058(2) Uani 1 16 d S
Pd3 Pd 0.0000 0.0000 0.0000 0.0202(7) Uani 1 48 d S

loop_
_atom_site_aniso_label
_atom_site_aniso_U_11
_atom_site_aniso_U_22
_atom_site_aniso_U_33
_atom_site_aniso_U_23
_atom_site_aniso_U_13
_atom_site_aniso_U_12
Pd1 0.0128(5) 0.0101(3) 0.0101(3) 0.0032(3) 0.000 0.000
Ga1 0.0128(5) 0.0101(3) 0.0101(3) 0.0032(3) 0.000 0.000
Ga2 0.0152(5) 0.0095(3) 0.0095(3) -0.0001(4) 0.000 0.000
Ga3 0.0103(6) 0.0103(6) 0.0103(6) 0.0032(8) 0.0032(8) 0.0032(8)
Pd2 0.015(2) 0.015(2) 0.015(2) 0.0010(19) 0.0010(19) 0.0010(19)
Ce 0.0079(5) 0.0047(3) 0.0047(3) 0.000 0.000 0.000
Pd3 0.0202(7) 0.0202(7) 0.0202(7) 0.000 0.000 0.000

loop_
_atom_type_symbol
_atom_type_description
_atom_type_scat_dispersion_real
_atom_type_scat_dispersion_imag
_atom_type_scat_source
Ga Ga 0.2307 1.6083 'International Tables Vol C Tables 4.2.6.8 and 6.1.1.4'
Pd Pd -0.9988 1.0072 'International Tables Vol C Tables 4.2.6.8 and 6.1.1.4'
Ce Ce -0.2486 2.6331 'International Tables Vol C Tables 4.2.6.8 and 6.1.1.4'

loop_
_geom_angle_atom_site_label_1
_geom_angle_atom_site_label_2
_geom_angle_atom_site_label_3
_geom_angle
_geom_angle_site_symmetry_1
_geom_angle_site_symmetry_3
Ga3 Pd1 Ga3 66.5(4) 28_655 .
Ga3 Pd1 Ga1 126.25(9) 28_655 26
Ga3 Pd1 Ga1 126.25(9) . 26
Ga3 Pd1 Pd1 126.25(9) 28_655 2_655
Ga3 Pd1 Pd1 126.25(9) . 2_655
Ga1 Pd1 Pd1 90.0 26 2_655
Ga3 Pd1 Pd1 126.25(9) 28_655 26
Ga3 Pd1 Pd1 126.25(9) . 26
Ga1 Pd1 Pd1 0.0 26 26
Pd1 Pd1 Pd1 90.0 2_655 26
Ga3 Pd1 Ga1 126.25(9) 28_655 2_655
Ga3 Pd1 Ga1 126.25(9) . 2_655
Ga1 Pd1 Ga1 90.0 26 2_655
Pd1 Pd1 Ga1 0.00(3) 2_655 2_655
Pd1 Pd1 Ga1 90.0 26 2_655
Ga3 Pd1 Ga2 126.71(15) 28_655 9
Ga3 Pd1 Ga2 71.19(16) . 9
Ga1 Pd1 Ga2 61.120(16) 26 9
Pd1 Pd1 Ga2 104.49(3) 2_655 9
Pd1 Pd1 Ga2 61.120(16) 26 9
Ga1 Pd1 Ga2 104.49(3) 2_655 9
Ga3 Pd1 Ga2 126.71(15) 28_655 5
Ga3 Pd1 Ga2 71.19(16) . 5
Ga1 Pd1 Ga2 104.49(3) 26 5
Pd1 Pd1 Ga2 61.120(16) 2_655 5
Pd1 Pd1 Ga2 104.49(3) 26 5
Ga1 Pd1 Ga2 61.120(16) 2_655 5
Ga2 Pd1 Ga2 62.45(4) 9 5
Ga3 Pd1 Ga2 71.19(16) 28_655 30_655
Ga3 Pd1 Ga2 126.71(15) . 30_655
Ga1 Pd1 Ga2 104.49(3) 26 30_655
Pd1 Pd1 Ga2 61.120(16) 2_655 30_655
Pd1 Pd1 Ga2 104.49(3) 26 30_655
Ga1 Pd1 Ga2 61.120(16) 2_655 30_655
Ga2 Pd1 Ga2 161.05(5) 9 30_655
Ga2 Pd1 Ga2 114.10(3) 5 30_655
Ga3 Pd1 Ga2 71.19(16) 28_655 10_655
Ga3 Pd1 Ga2 126.71(15) . 10_655
Ga1 Pd1 Ga2 61.120(16) 26 10_655
Pd1 Pd1 Ga2 104.49(3) 2_655 10_655
Pd1 Pd1 Ga2 61.120(16) 26 10_655
Ga1 Pd1 Ga2 104.49(3) 2_655 10_655
Ga2 Pd1 Ga2 114.10(3) 9 10_655
Ga2 Pd1 Ga2 161.05(5) 5 10_655
Ga2 Pd1 Ga2 62.45(4) 30_655 10_655
Ga3 Pd1 Pd2 8.6(2) 28_655 28_655
Ga3 Pd1 Pd2 57.9(5) . 28_655
Ga1 Pd1 Pd2 130.00(14) 26 28_655
Pd1 Pd1 Pd2 130.00(14) 2_655 28_655
Pd1 Pd1 Pd2 130.00(14) 26 28_655
Ga1 Pd1 Pd2 130.00(14) 2_655 28_655
Ga2 Pd1 Pd2 120.0(3) 9 28_655
Ga2 Pd1 Pd2 120.0(3) 5 28_655
Ga2 Pd1 Pd2 78.5(3) 30_655 28_655
Ga2 Pd1 Pd2 78.5(3) 10_655 28_655
Ga3 Pd1 Pd2 57.9(5) 28_655 .
Ga3 Pd1 Pd2 8.6(2) . .
Ga1 Pd1 Pd2 130.00(14) 26 .
Pd1 Pd1 Pd2 130.00(14) 2_655 .
Pd1 Pd1 Pd2 130.00(14) 26 .
Ga1 Pd1 Pd2 130.00(14) 2_655 .
Ga2 Pd1 Pd2 78.5(3) 9 .
Ga2 Pd1 Pd2 78.5(3) 5 .
Ga2 Pd1 Pd2 120.0(3) 30_655 .
Ga2 Pd1 Pd2 120.0(3) 10_655 .
Pd2 Pd1 Pd2 49.3(7) 28_655 .
Ga1 Ga2 Ga1 100.75(5) 9 5
Ga1 Ga2 Pd1 0.00(3) 9 9
Ga1 Ga2 Pd1 100.75(5) 5 9
Ga1 Ga2 Pd1 100.75(5) 9 5
Ga1 Ga2 Pd1 0.00(3) 5 5
Pd1 Ga2 Pd1 100.75(5) 9 5
Ga1 Ga2 Ga1 57.76(3) 9 10_556
Ga1 Ga2 Ga1 130.77(5) 5 10_556
Pd1 Ga2 Ga1 57.76(3) 9 10_556
Pd1 Ga2 Ga1 130.77(5) 5 10_556
Ga1 Ga2 Pd1 130.77(5) 9 30
Ga1 Ga2 Pd1 57.76(3) 5 30
Pd1 Ga2 Pd1 130.77(5) 9 30
Pd1 Ga2 Pd1 57.76(3) 5 30
Ga1 Ga2 Pd1 100.75(5) 10_556 30
Ga1 Ga2 Pd1 57.76(3) 9 10_556
Ga1 Ga2 Pd1 130.77(5) 5 10_556
Pd1 Ga2 Pd1 57.76(3) 9 10_556
Pd1 Ga2 Pd1 130.77(5) 5 10_556
Ga1 Ga2 Pd1 0.000(3) 10_556 10_556
Pd1 Ga2 Pd1 100.75(5) 30 10_556
Ga1 Ga2 Ga1 130.77(5) 9 30
Ga1 Ga2 Ga1 57.76(3) 5 30
Pd1 Ga2 Ga1 130.77(5) 9 30
Pd1 Ga2 Ga1 57.76(3) 5 30
Ga1 Ga2 Ga1 100.75(5) 10_556 30
Pd1 Ga2 Ga1 0.000(3) 30 30
Pd1 Ga2 Ga1 100.75(5) 10_556 30
Ga1 Ga2 Pd3 114.61(2) 9 .
Ga1 Ga2 Pd3 114.61(2) 5 .
Pd1 Ga2 Pd3 114.61(2) 9 .
Pd1 Ga2 Pd3 114.61(2) 5 .
Ga1 Ga2 Pd3 114.61(2) 10_556 .
Pd1 Ga2 Pd3 114.61(2) 30 .
Pd1 Ga2 Pd3 114.61(2) 10_556 .
Ga1 Ga2 Pd3 114.61(2) 30 .
Ga1 Ga2 Ga2 159.21(2) 9 10
Ga1 Ga2 Ga2 99.48(2) 5 10
Pd1 Ga2 Ga2 159.21(2) 9 10
Pd1 Ga2 Ga2 99.48(2) 5 10
Ga1 Ga2 Ga2 104.587(15) 10_556 10
Pd1 Ga2 Ga2 58.78(2) 30 10
Pd1 Ga2 Ga2 104.587(15) 10_556 10
Ga1 Ga2 Ga2 58.78(2) 30 10
Pd3 Ga2 Ga2 60.0 . 10
Ga1 Ga2 Ga2 99.48(2) 9 30
Ga1 Ga2 Ga2 159.21(2) 5 30
Pd1 Ga2 Ga2 99.48(2) 9 30
Pd1 Ga2 Ga2 159.21(2) 5 30
Ga1 Ga2 Ga2 58.78(2) 10_556 30
Pd1 Ga2 Ga2 104.587(15) 30 30
Pd1 Ga2 Ga2 58.78(2) 10_556 30
Ga1 Ga2 Ga2 104.587(15) 30 30
Pd3 Ga2 Ga2 60.0 . 30
Ga2 Ga2 Ga2 60.0 10 30
Ga1 Ga2 Ga2 104.587(15) 9 9
Ga1 Ga2 Ga2 58.78(2) 5 9
Pd1 Ga2 Ga2 104.587(15) 9 9
Pd1 Ga2 Ga2 58.78(2) 5 9
Ga1 Ga2 Ga2 159.21(2) 10_556 9
Pd1 Ga2 Ga2 99.48(2) 30 9
Pd1 Ga2 Ga2 159.21(2) 10_556 9
Ga1 Ga2 Ga2 99.48(2) 30 9
Pd3 Ga2 Ga2 60.0 . 9
Ga2 Ga2 Ga2 90.0 10 9
Ga2 Ga2 Ga2 120.0 30 9
Ga1 Ga3 Pd1 0.00(5) 9 9
Ga1 Ga3 Ga1 107.4(2) 9 5
Pd1 Ga3 Ga1 107.4(2) 9 5
Ga1 Ga3 Pd1 107.4(2) 9 5
Pd1 Ga3 Pd1 107.4(2) 9 5
Ga1 Ga3 Pd1 0.00(3) 5 5
Ga1 Ga3 Pd1 107.4(2) 9 .
Pd1 Ga3 Pd1 107.4(2) 9 .
Ga1 Ga3 Pd1 107.4(2) 5 .
Pd1 Ga3 Pd1 107.4(2) 5 .
Ga1 Ga3 Pd2 126.14(10) 9 28_655
Pd1 Ga3 Pd2 126.14(10) 9 28_655
Ga1 Ga3 Pd2 126.14(10) 5 28_655
Pd1 Ga3 Pd2 126.14(10) 5 28_655
Pd1 Ga3 Pd2 64.8(4) . 28_655
Ga1 Ga3 Pd2 126.14(10) 9 27_565
Pd1 Ga3 Pd2 126.14(10) 9 27_565
Ga1 Ga3 Pd2 64.8(4) 5 27_565
Pd1 Ga3 Pd2 64.8(4) 5 27_565
Pd1 Ga3 Pd2 126.14(10) . 27_565
Pd2 Ga3 Pd2 78.1(4) 28_655 27_565
Ga1 Ga3 Pd2 64.8(4) 9 26_556
Pd1 Ga3 Pd2 64.8(4) 9 26_556
Ga1 Ga3 Pd2 126.14(10) 5 26_556
Pd1 Ga3 Pd2 126.14(10) 5 26_556
Pd1 Ga3 Pd2 126.14(10) . 26_556
Pd2 Ga3 Pd2 78.1(4) 28_655 26_556
Pd2 Ga3 Pd2 78.1(4) 27_565 26_556
Ga1 Ga3 Ga3 56.75(19) 9 26_556
Pd1 Ga3 Ga3 56.75(19) 9 26_556
Ga1 Ga3 Ga3 126.25(9) 5 26_556
Pd1 Ga3 Ga3 126.25(9) 5 26_556
Pd1 Ga3 Ga3 126.25(9) . 26_556
Pd2 Ga3 Ga3 84.30(19) 28_655 26_556
Pd2 Ga3 Ga3 84.30(19) 27_565 26_556
Pd2 Ga3 Ga3 8.1(3) 26_556 26_556
Ga1 Ga3 Ga3 126.25(9) 9 28_655
Pd1 Ga3 Ga3 126.25(9) 9 28_655
Ga1 Ga3 Ga3 126.25(9) 5 28_655
Pd1 Ga3 Ga3 126.25(9) 5 28_655
Pd1 Ga3 Ga3 56.75(19) . 28_655
Pd2 Ga3 Ga3 8.1(3) 28_655 28_655
Pd2 Ga3 Ga3 84.30(19) 27_565 28_655
Pd2 Ga3 Ga3 84.30(19) 26_556 28_655
Ga3 Ga3 Ga3 90.001(1) 26_556 28_655
Ga1 Ga3 Ga3 126.25(9) 9 27_565
Pd1 Ga3 Ga3 126.25(9) 9 27_565
Ga1 Ga3 Ga3 56.75(19) 5 27_565
Pd1 Ga3 Ga3 56.75(19) 5 27_565
Pd1 Ga3 Ga3 126.25(9) . 27_565
Pd2 Ga3 Ga3 84.30(19) 28_655 27_565
Pd2 Ga3 Ga3 8.1(3) 27_565 27_565
Pd2 Ga3 Ga3 84.30(19) 26_556 27_565
Ga3 Ga3 Ga3 90.0 26_556 27_565
Ga3 Ga3 Ga3 90.0 28_655 27_565
Pd2 Pd2 Pd2 90.001(1) 28_655 27_565
Pd2 Pd2 Pd2 90.001(1) 28_655 26_556
Pd2 Pd2 Pd2 90.001(1) 27_565 26_556
Pd2 Pd2 Ga3 95.70(19) 28_655 26_556
Pd2 Pd2 Ga3 95.70(19) 27_565 26_556
Pd2 Pd2 Ga3 8.1(3) 26_556 26_556
Pd2 Pd2 Ga3 8.1(3) 28_655 28_655
Pd2 Pd2 Ga3 95.70(19) 27_565 28_655
Pd2 Pd2 Ga3 95.70(19) 26_556 28_655
Ga3 Pd2 Ga3 100.8(3) 26_556 28_655
Pd2 Pd2 Ga3 95.70(19) 28_655 27_565
Pd2 Pd2 Ga3 8.1(3) 27_565 27_565
Pd2 Pd2 Ga3 95.70(19) 26_556 27_565
Ga3 Pd2 Ga3 100.8(3) 26_556 27_565
Ga3 Pd2 Ga3 100.8(3) 28_655 27_565
Pd2 Pd2 Ga1 130.00(14) 28_655 5
Pd2 Pd2 Ga1 65.4(4) 27_565 5
Pd2 Pd2 Ga1 130.00(14) 26_556 5
Ga3 Pd2 Ga1 127.875(16) 26_556 5
Ga3 Pd2 Ga1 127.875(16) 28_655 5
Ga3 Pd2 Ga1 57.29(11) 27_565 5
Pd2 Pd2 Pd1 130.00(14) 28_655 5
Pd2 Pd2 Pd1 65.4(4) 27_565 5
Pd2 Pd2 Pd1 130.00(14) 26_556 5
Ga3 Pd2 Pd1 127.875(16) 26_556 5
Ga3 Pd2 Pd1 127.875(16) 28_655 5
Ga3 Pd2 Pd1 57.29(11) 27_565 5
Ga1 Pd2 Pd1 0.00(2) 5 5
Pd2 Pd2 Pd1 130.00(14) 28_655 9
Pd2 Pd2 Pd1 130.00(14) 27_565 9
Pd2 Pd2 Pd1 65.4(4) 26_556 9
Ga3 Pd2 Pd1 57.29(11) 26_556 9
Ga3 Pd2 Pd1 127.875(16) 28_655 9
Ga3 Pd2 Pd1 127.875(16) 27_565 9
Ga1 Pd2 Pd1 97.0(5) 5 9
Pd1 Pd2 Pd1 97.0(5) 5 9
Pd2 Pd2 Ga1 130.00(14) 28_655 9
Pd2 Pd2 Ga1 130.00(14) 27_565 9
Pd2 Pd2 Ga1 65.4(4) 26_556 9
Ga3 Pd2 Ga1 57.29(11) 26_556 9
Ga3 Pd2 Ga1 127.875(16) 28_655 9
Ga3 Pd2 Ga1 127.875(16) 27_565 9
Ga1 Pd2 Ga1 97.0(5) 5 9
Pd1 Pd2 Ga1 97.0(5) 5 9
Pd1 Pd2 Ga1 0.00(4) 9 9
Pd2 Pd2 Pd1 65.4(4) 28_655 .
Pd2 Pd2 Pd1 130.00(14) 27_565 .
Pd2 Pd2 Pd1 130.00(14) 26_556 .
Ga3 Pd2 Pd1 127.875(16) 26_556 .
Ga3 Pd2 Pd1 57.29(11) 28_655 .
Ga3 Pd2 Pd1 127.875(16) 27_565 .
Ga1 Pd2 Pd1 97.0(5) 5 .
Pd1 Pd2 Pd1 97.0(5) 5 .
Pd1 Pd2 Pd1 97.0(5) 9 .
Ga1 Pd2 Pd1 97.0(5) 9 .
Ga2 Ce Ga2 90.0 25_566 26_556
Ga2 Ce Ga2 90.0 25_566 2_565
Ga2 Ce Ga2 180.0 26_556 2_565
Ga2 Ce Ga2 180.0 25_566 .
Ga2 Ce Ga2 90.0 26_556 .
Ga2 Ce Ga2 90.0 2_565 .
Ga2 Ce Ga1 49.728(6) 25_566 34_565
Ga2 Ce Ga1 130.272(6) 26_556 34_565
Ga2 Ce Ga1 49.728(6) 2_565 34_565
Ga2 Ce Ga1 130.272(6) . 34_565
Ga2 Ce Ga1 130.272(6) 25_566 10_556
Ga2 Ce Ga1 49.728(6) 26_556 10_556
Ga2 Ce Ga1 130.272(6) 2_565 10_556
Ga2 Ce Ga1 49.728(6) . 10_556
Ga1 Ce Ga1 180.0 34_565 10_556
Ga2 Ce Pd1 49.728(6) 25_566 6_566
Ga2 Ce Pd1 49.728(6) 26_556 6_566
Ga2 Ce Pd1 130.272(6) 2_565 6_566
Ga2 Ce Pd1 130.272(6) . 6_566
Ga1 Ce Pd1 80.543(13) 34_565 6_566
Ga1 Ce Pd1 99.457(13) 10_556 6_566
Ga2 Ce Pd1 130.272(6) 25_566 30
Ga2 Ce Pd1 130.272(6) 26_556 30
Ga2 Ce Pd1 49.728(6) 2_565 30
Ga2 Ce Pd1 49.728(6) . 30
Ga1 Ce Pd1 99.457(13) 34_565 30
Ga1 Ce Pd1 80.543(13) 10_556 30
Pd1 Ce Pd1 180.0 6_566 30
Ga2 Ce Ga1 130.272(6) 25_566 30
Ga2 Ce Ga1 130.272(6) 26_556 30
Ga2 Ce Ga1 49.728(6) 2_565 30
Ga2 Ce Ga1 49.728(6) . 30
Ga1 Ce Ga1 99.457(13) 34_565 30
Ga1 Ce Ga1 80.543(13) 10_556 30
Pd1 Ce Ga1 180.0 6_566 30
Pd1 Ce Ga1 0.00(2) 30 30
Ga2 Ce Ga1 49.728(6) 25_566 6_566
Ga2 Ce Ga1 49.728(6) 26_556 6_566
Ga2 Ce Ga1 130.272(6) 2_565 6_566
Ga2 Ce Ga1 130.272(6) . 6_566
Ga1 Ce Ga1 80.543(13) 34_565 6_566
Ga1 Ce Ga1 99.457(13) 10_556 6_566
Pd1 Ce Ga1 0.000(10) 6_566 6_566
Pd1 Ce Ga1 180.0 30 6_566
Ga1 Ce Ga1 180.0 30 6_566
Ga2 Ce Pd1 130.272(6) 25_566 10_556
Ga2 Ce Pd1 49.728(6) 26_556 10_556
Ga2 Ce Pd1 130.272(6) 2_565 10_556
Ga2 Ce Pd1 49.728(6) . 10_556
Ga1 Ce Pd1 180.0 34_565 10_556
Ga1 Ce Pd1 0.00(2) 10_556 10_556
Pd1 Ce Pd1 99.457(13) 6_566 10_556
Pd1 Ce Pd1 80.543(13) 30 10_556
Ga1 Ce Pd1 80.543(13) 30 10_556
Ga1 Ce Pd1 99.457(13) 6_566 10_556
Ga2 Ce Pd1 49.728(6) 25_566 34_565
Ga2 Ce Pd1 130.272(6) 26_556 34_565
Ga2 Ce Pd1 49.728(6) 2_565 34_565
Ga2 Ce Pd1 130.272(6) . 34_565
Ga1 Ce Pd1 0.000(10) 34_565 34_565
Ga1 Ce Pd1 180.0 10_556 34_565
Pd1 Ce Pd1 80.543(13) 6_566 34_565
Pd1 Ce Pd1 99.457(13) 30 34_565
Ga1 Ce Pd1 99.457(13) 30 34_565
Ga1 Ce Pd1 80.543(13) 6_566 34_565
Pd1 Ce Pd1 180.0 10_556 34_565
Ga2 Pd3 Ga2 120.0 . 33
Ga2 Pd3 Ga2 180.00(2) . 25
Ga2 Pd3 Ga2 60.0 33 25
Ga2 Pd3 Ga2 60.0 . 9
Ga2 Pd3 Ga2 180.00(5) 33 9
Ga2 Pd3 Ga2 120.0 25 9
Ga2 Pd3 Ga2 120.0 . 29
Ga2 Pd3 Ga2 60.0 33 29
Ga2 Pd3 Ga2 60.0 25 29
Ga2 Pd3 Ga2 120.0 9 29
Ga2 Pd3 Ga2 60.0 . 5
Ga2 Pd3 Ga2 120.0 33 5
Ga2 Pd3 Ga2 120.0 25 5
Ga2 Pd3 Ga2 60.0 9 5
Ga2 Pd3 Ga2 180.00(5) 29 5
Ga2 Pd3 Ga2 120.0 . 34
Ga2 Pd3 Ga2 90.0 33 34
Ga2 Pd3 Ga2 60.0 25 34
Ga2 Pd3 Ga2 90.0 9 34
Ga2 Pd3 Ga2 120.0 29 34
Ga2 Pd3 Ga2 60.0 5 34
Ga2 Pd3 Ga2 60.0 . 10
Ga2 Pd3 Ga2 90.0 33 10
Ga2 Pd3 Ga2 120.0 25 10
Ga2 Pd3 Ga2 90.0 9 10
Ga2 Pd3 Ga2 60.0 29 10
Ga2 Pd3 Ga2 120.0 5 10
Ga2 Pd3 Ga2 180.00(5) 34 10
Ga2 Pd3 Ga2 90.0 . 2
Ga2 Pd3 Ga2 60.0 33 2
Ga2 Pd3 Ga2 90.0 25 2
Ga2 Pd3 Ga2 120.0 9 2
Ga2 Pd3 Ga2 120.0 29 2
Ga2 Pd3 Ga2 60.0 5 2
Ga2 Pd3 Ga2 60.0 34 2
Ga2 Pd3 Ga2 120.0 10 2
Ga2 Pd3 Ga2 90.0 . 26
Ga2 Pd3 Ga2 120.0 33 26
Ga2 Pd3 Ga2 90.0 25 26
Ga2 Pd3 Ga2 60.0 9 26
Ga2 Pd3 Ga2 60.0 29 26
Ga2 Pd3 Ga2 120.0 5 26
Ga2 Pd3 Ga2 120.0 34 26
Ga2 Pd3 Ga2 60.0 10 26
Ga2 Pd3 Ga2 180.00(2) 2 26
Ga2 Pd3 Ga2 120.0 . 6
Ga2 Pd3 Ga2 120.0 33 6
Ga2 Pd3 Ga2 60.0 25 6
Ga2 Pd3 Ga2 60.0 9 6
Ga2 Pd3 Ga2 90.0 29 6
Ga2 Pd3 Ga2 90.0 5 6
Ga2 Pd3 Ga2 60.0 34 6
Ga2 Pd3 Ga2 120.0 10 6
Ga2 Pd3 Ga2 120.0 2 6
Ga2 Pd3 Ga2 60.0 26 6
Ga2 Pd3 Ga2 60.0 . 30
Ga2 Pd3 Ga2 60.0 33 30
Ga2 Pd3 Ga2 120.0 25 30
Ga2 Pd3 Ga2 120.0 9 30
Ga2 Pd3 Ga2 90.0 29 30
Ga2 Pd3 Ga2 90.0 5 30
Ga2 Pd3 Ga2 120.0 34 30
Ga2 Pd3 Ga2 60.0 10 30
Ga2 Pd3 Ga2 60.0 2 30
Ga2 Pd3 Ga2 120.0 26 30
Ga2 Pd3 Ga2 180.00(5) 6 30

loop_
_geom_bond_atom_site_label_1
_geom_bond_atom_site_label_2
_geom_bond_distance
_geom_bond_site_symmetry_2
Pd1 Ga3 2.573(3) 28_655
Pd1 Ga3 2.573(3) .
Pd1 Ga1 2.6001(14) 26
Pd1 Pd1 2.6001(14) 2_655
Pd1 Pd1 2.6001(14) 26
Pd1 Ga1 2.6001(14) 2_655
Pd1 Ga2 2.6918(6) 9
Pd1 Ga2 2.6918(6) 5
Pd1 Ga2 2.6918(6) 30_655
Pd1 Ga2 2.6918(6) 10_655
Pd1 Pd2 2.767(10) 28_655
Pd1 Pd2 2.767(10) .
Ga2 Ga1 2.6918(6) 9
Ga2 Ga1 2.6918(6) 5
Ga2 Pd1 2.6918(6) 9
Ga2 Pd1 2.6918(6) 5
Ga2 Ga1 2.6918(6) 10_556
Ga2 Pd1 2.6918(6) 30
Ga2 Pd1 2.6918(6) 10_556
Ga2 Ga1 2.6918(6) 30
Ga2 Pd3 2.7907(12) .
Ga2 Ga2 2.7907(12) 10
Ga2 Ga2 2.7907(12) 30
Ga2 Ga2 2.7907(12) 9
Ga3 Ga1 2.573(3) 9
Ga3 Pd1 2.573(3) 9
Ga3 Ga1 2.573(3) 5
Ga3 Pd1 2.573(3) 5
Ga3 Pd2 2.590(15) 28_655
Ga3 Pd2 2.590(15) 27_565
Ga3 Pd2 2.590(15) 26_556
Ga3 Ga3 2.821(10) 26_556
Ga3 Ga3 2.821(10) 28_655
Ga3 Ga3 2.821(10) 27_565
Pd2 Pd2 2.31(2) 28_655
Pd2 Pd2 2.31(2) 27_565
Pd2 Pd2 2.31(2) 26_556
Pd2 Ga3 2.590(15) 26_556
Pd2 Ga3 2.590(15) 28_655
Pd2 Ga3 2.590(15) 27_565
Pd2 Ga1 2.767(10) 5
Pd2 Pd1 2.767(10) 5
Pd2 Pd1 2.767(10) 9
Pd2 Ga1 2.767(10) 9
Ce Ga2 3.1944(12) 25_566
Ce Ga2 3.1944(12) 26_556
Ce Ga2 3.1944(12) 2_565
Ce Ga1 3.2074(5) 34_565
Ce Ga1 3.2074(5) 10_556
Ce Pd1 3.2074(5) 6_566
Ce Pd1 3.2074(5) 30
Ce Ga1 3.2074(5) 30
Ce Ga1 3.2074(5) 6_566
Ce Pd1 3.2074(5) 10_556
Ce Pd1 3.2074(5) 34_565
Pd3 Ga2 2.7908(12) 33
Pd3 Ga2 2.7908(12) 25
Pd3 Ga2 2.7908(12) 9
Pd3 Ga2 2.7908(12) 29
Pd3 Ga2 2.7908(12) 5
Pd3 Ga2 2.7908(12) 34
Pd3 Ga2 2.7908(12) 10
Pd3 Ga2 2.7908(12) 2
Pd3 Ga2 2.7908(12) 26
Pd3 Ga2 2.7908(12) 6
Pd3 Ga2 2.7908(12) 30
